data_4102964
loop_
_publ_author_name
'Junko Nagatsuka'
'Sachie Sugitani'
'Masahiro Kako'
'Tsukasa Nakahodo'
'Naomi Mizorogi'
'Midori O. Ishitsuka'
'Yutaka Maeda'
'Takahiro Tsuchiya'
'Takeshi Akasaka'
'Xingfa Gao'
'Shigeru Nagase'

_publ_contact_author_address
;Center for Tsukuba Advanced Research Alliance
University of Tsukuba
Tsukuba, Ibaraki 305-8577, Japan
;
_publ_contact_author_email akasaka@tara.tsukuba.ac.jp
_publ_contact_author_fax +81-298-53-6409
_publ_contact_author_name 'Takeshi AKASAKA'
_publ_contact_author_phone +81-298-53-6409
_publ_section_title
;
 Photochemical Addition of C60 with Siliranes: Synthesis and
 Characterization of Carbosilylated and Hydrosilylated C60 Derivatives
;
_journal_name_full 'Journal of the American Chemical Society'
_journal_page_first 12106
_journal_page_last 12120
_journal_paper_doi 10.1021/ja1049719
_journal_volume 132
_journal_year 2010
_chemical_formula_moiety 'C92 H42 Si '
_chemical_formula_sum 'C92 H42 Si'
_chemical_formula_weight 1175.43
_space_group_IT_number 14
_symmetry_cell_setting monoclinic
_symmetry_Int_Tables_number 14
_symmetry_space_group_name_Hall '-P 2yn'
_symmetry_space_group_name_H-M 'P 1 21/n 1'
_cell_angle_alpha 90.0000
_cell_angle_beta 106.495(4)
_cell_angle_gamma 90.0000
_cell_formula_units_Z 4
_cell_length_a 12.777(3)
_cell_length_b 23.903(5)
_cell_length_c 18.151(4)
_cell_measurement_reflns_used 7696
_cell_measurement_temperature 100.1
_cell_measurement_theta_max 29.5
_cell_measurement_theta_min 3.0
_cell_volume 5315(2)
_computing_cell_refinement CrystalClear
_computing_data_collection CrystalClear
_computing_data_reduction CrystalStructure
_computing_publication_material 'CrystalStructure 3.8'
_computing_structure_refinement SHELXL
_computing_structure_solution SIR97
_diffrn_ambient_temperature 100.1
_diffrn_detector_area_resol_mean 7.31
_diffrn_measured_fraction_theta_full 0.979
_diffrn_measured_fraction_theta_max 0.979
_diffrn_measurement_device_type 'Rigaku Saturn'
_diffrn_measurement_method \w
_diffrn_radiation_type 'Mo K\a'
_diffrn_radiation_wavelength 0.71075
_diffrn_reflns_av_R_equivalents 0.056
_diffrn_reflns_limit_h_max 15
_diffrn_reflns_limit_h_min -17
_diffrn_reflns_limit_k_max 33
_diffrn_reflns_limit_k_min -32
_diffrn_reflns_limit_l_max 24
_diffrn_reflns_limit_l_min -17
_diffrn_reflns_number 38924
_diffrn_reflns_theta_full 29.57
_diffrn_reflns_theta_max 29.57
_exptl_absorpt_coefficient_mu 0.105
_exptl_absorpt_correction_T_max 0.989
_exptl_absorpt_correction_T_min 0.980
_exptl_absorpt_correction_type numerical
_exptl_absorpt_process_details
;
    Higashi, T. (1999). Program for Absorption Correction.
    Rigaku Corporation, Tokyo, Japan.
;
_exptl_crystal_colour black
_exptl_crystal_density_diffrn 1.469
_exptl_crystal_density_method 'not measured'
_exptl_crystal_description platelet
_exptl_crystal_F_000 2432.00
_exptl_crystal_size_max 0.20
_exptl_crystal_size_mid 0.13
_exptl_crystal_size_min 0.11
_refine_diff_density_max 1.45
_refine_diff_density_min -0.50
_refine_ls_extinction_method none
_refine_ls_goodness_of_fit_ref 1.024
_refine_ls_hydrogen_treatment refall
_refine_ls_number_parameters 839
_refine_ls_number_reflns 14592
_refine_ls_R_factor_gt 0.0869
_refine_ls_shift/su_max 0.0010
_refine_ls_structure_factor_coef Fsqd
_refine_ls_weighting_details 'w = 1/[\s^2^(Fo^2^)+(0.1369P)^2^+0.4593P] where P=(Fo^2^+2Fc^2^)/3'
_refine_ls_weighting_scheme calc
_refine_ls_wR_factor_ref 0.2675
_reflns_number_gt 8633
_reflns_number_total 14592
_reflns_threshold_expression F^2^>2.0\s(F^2^)
_cod_data_source_file ja1049719_si_002.cif
_cod_data_source_block '_Compound_2b_only'
_cod_original_formula_sum 'C92 H42 Si '
_cod_database_code 4102964

loop_
_symmetry_equiv_pos_site_id
_symmetry_equiv_pos_as_xyz
1 +X,+Y,+Z
2 1/2-X,1/2+Y,1/2-Z
3 -X,-Y,-Z
4 1/2+X,1/2-Y,1/2+Z

loop_
_atom_site_label
_atom_site_type_symbol
_atom_site_fract_x
_atom_site_fract_y
_atom_site_fract_z
_atom_site_U_iso_or_equiv
_atom_site_adp_type
_atom_site_occupancy
_atom_site_symmetry_multiplicity
_atom_site_calc_flag
_atom_site_refinement_flags
Si(1) Si 0.57030(6) 0.16784(3) 0.63096(4) 0.02258(18) Uani 1.00 1 d .
C(1) C 0.6737(2) 0.21770(11) 0.59657(15) 0.0219(5) Uani 1.00 1 d .
C(2) C 0.7863(2) 0.19890(12) 0.64617(16) 0.0251(5) Uani 1.00 1 d .
C(3) C 0.8422(2) 0.16766(12) 0.60141(18) 0.0276(6) Uani 1.00 1 d .
C(4) C 0.7816(2) 0.17382(12) 0.52191(18) 0.0291(6) Uani 1.00 1 d .
C(5) C 0.6899(2) 0.20956(13) 0.51740(16) 0.0252(5) Uani 1.00 1 d .
C(6) C 0.6584(2) 0.24689(14) 0.45843(16) 0.0278(6) Uani 1.00 1 d .
C(7) C 0.6265(2) 0.30410(14) 0.47408(17) 0.0295(6) Uani 1.00 1 d .
C(8) C 0.6279(2) 0.32070(13) 0.54673(18) 0.0283(6) Uani 1.00 1 d .
C(9) C 0.6399(2) 0.28002(11) 0.61476(16) 0.0231(5) Uani 1.00 1 d .
C(10) C 0.7289(2) 0.31028(13) 0.67584(17) 0.0274(6) Uani 1.00 1 d .
C(11) C 0.8171(2) 0.28514(14) 0.72455(16) 0.0292(6) Uani 1.00 1 d .
C(12) C 0.8475(2) 0.22720(14) 0.70986(16) 0.0289(6) Uani 1.00 1 d .
C(13) C 0.9665(2) 0.22498(15) 0.73155(17) 0.0327(7) Uani 1.00 1 d .
C(14) C 1.0190(2) 0.19286(15) 0.68914(19) 0.0369(7) Uani 1.00 1 d .
C(15) C 0.9559(2) 0.16342(13) 0.6224(2) 0.0337(7) Uani 1.00 1 d .
C(16) C 1.0121(2) 0.16582(13) 0.5634(2) 0.0344(7) Uani 1.00 1 d .
C(17) C 0.9539(2) 0.17137(13) 0.48677(19) 0.0321(6) Uani 1.00 1 d .
C(18) C 0.8368(2) 0.17576(13) 0.46506(19) 0.0325(7) Uani 1.00 1 d .
C(19) C 0.8018(2) 0.21471(15) 0.40305(17) 0.0339(7) Uani 1.00 1 d .
C(20) C 0.7159(2) 0.25062(15) 0.40121(17) 0.0335(7) Uani 1.00 1 d .
C(21) C 0.7191(2) 0.30793(16) 0.37904(17) 0.0364(7) Uani 1.00 1 d .
C(22) C 0.6643(2) 0.34142(15) 0.42392(18) 0.0334(7) Uani 1.00 1 d .
C(23) C 0.7042(2) 0.39333(15) 0.44965(19) 0.0359(7) Uani 1.00 1 d .
C(24) C 0.7093(2) 0.41092(13) 0.5262(2) 0.0355(7) Uani 1.00 1 d .
C(25) C 0.6737(2) 0.37392(13) 0.57454(18) 0.0314(6) Uani 1.00 1 d .
C(26) C 0.7347(2) 0.36799(12) 0.65358(18) 0.0293(6) Uani 1.00 1 d .
C(27) C 0.8298(2) 0.39914(14) 0.68411(19) 0.0352(7) Uani 1.00 1 d .
C(28) C 0.9225(2) 0.37309(15) 0.73611(18) 0.0355(7) Uani 1.00 1 d .
C(29) C 0.9171(2) 0.31704(15) 0.75510(16) 0.0342(7) Uani 1.00 1 d .
C(30) C 1.0069(2) 0.27987(16) 0.75885(17) 0.0376(8) Uani 1.00 1 d .
C(31) C 1.1024(2) 0.30073(17) 0.74392(17) 0.0378(8) Uani 1.00 1 d .
C(32) C 1.1579(2) 0.26683(16) 0.69991(17) 0.0361(7) Uani 1.00 1 d .
C(33) C 1.1164(2) 0.21440(15) 0.67262(18) 0.0355(7) Uani 1.00 1 d .
C(34) C 1.1127(2) 0.19760(14) 0.59454(19) 0.0335(7) Uani 1.00 1 d .
C(35) C 1.1493(2) 0.23375(14) 0.54727(19) 0.0331(6) Uani 1.00 1 d .
C(36) C 1.0884(2) 0.24040(14) 0.46760(18) 0.0318(6) Uani 1.00 1 d .
C(37) C 0.9929(2) 0.20926(15) 0.43747(18) 0.0344(7) Uani 1.00 1 d .
C(38) C 0.8988(2) 0.23594(15) 0.38515(18) 0.0356(7) Uani 1.00 1 d .
C(39) C 0.9026(2) 0.29135(15) 0.36519(16) 0.0329(7) Uani 1.00 1 d .
C(40) C 0.8113(2) 0.32823(16) 0.36083(17) 0.0359(7) Uani 1.00 1 d .
C(41) C 0.8529(2) 0.38294(15) 0.38870(18) 0.0363(7) Uani 1.00 1 d .
C(42) C 0.8026(2) 0.41489(15) 0.4325(2) 0.0384(7) Uani 1.00 1 d .
C(43) C 0.8643(2) 0.44495(14) 0.4984(2) 0.0384(7) Uani 1.00 1 d .
C(44) C 0.8093(2) 0.44247(13) 0.5577(2) 0.0360(7) Uani 1.00 1 d .
C(45) C 0.8678(2) 0.43754(13) 0.6338(2) 0.0373(7) Uani 1.00 1 d .
C(46) C 0.9859(3) 0.43390(14) 0.6564(2) 0.0390(7) Uani 1.00 1 d .
C(47) C 1.0201(2) 0.39483(16) 0.71871(19) 0.0394(8) Uani 1.00 1 d .
C(48) C 1.1081(2) 0.35851(17) 0.72366(18) 0.0403(8) Uani 1.00 1 d .
C(49) C 1.1659(2) 0.36134(16) 0.66454(18) 0.0371(7) Uani 1.00 1 d .
C(50) C 1.1966(2) 0.30471(15) 0.65067(18) 0.0340(7) Uani 1.00 1 d .
C(51) C 1.1924(2) 0.28844(14) 0.57600(18) 0.0314(6) Uani 1.00 1 d .
C(52) C 1.1577(2) 0.32806(14) 0.51330(17) 0.0294(6) Uani 1.00 1 d .
C(53) C 1.0929(2) 0.29814(14) 0.44645(17) 0.0313(6) Uani 1.00 1 d .
C(54) C 1.0025(2) 0.32408(15) 0.39631(17) 0.0345(7) Uani 1.00 1 d .
C(55) C 0.9725(2) 0.37964(15) 0.41074(18) 0.0352(7) Uani 1.00 1 d .
C(56) C 1.0335(2) 0.40871(14) 0.4745(2) 0.0368(7) Uani 1.00 1 d .
C(57) C 0.9793(2) 0.44186(13) 0.5205(2) 0.0370(7) Uani 1.00 1 d .
C(58) C 1.0400(2) 0.43666(13) 0.5988(2) 0.0368(7) Uani 1.00 1 d .
C(59) C 1.1328(2) 0.39921(14) 0.60484(19) 0.0348(7) Uani 1.00 1 d .
C(60) C 1.1292(2) 0.38264(14) 0.52742(19) 0.0347(7) Uani 1.00 1 d .
C(61) C 0.4232(2) 0.14813(13) 0.57466(16) 0.0263(6) Uani 1.00 1 d .
C(62) C 0.3690(2) 0.11399(12) 0.61595(17) 0.0279(6) Uani 1.00 1 d .
C(63) C 0.2665(2) 0.09101(13) 0.57735(18) 0.0313(6) Uani 1.00 1 d .
C(64) C 0.2180(2) 0.10032(13) 0.50128(19) 0.0325(6) Uani 1.00 1 d .
C(65) C 0.2687(2) 0.13559(13) 0.46071(18) 0.0300(6) Uani 1.00 1 d .
C(66) C 0.3688(2) 0.16029(13) 0.49678(16) 0.0269(6) Uani 1.00 1 d .
C(67) C 0.4121(2) 0.10070(13) 0.70021(17) 0.0291(6) Uani 1.00 1 d .
C(68) C 0.4403(2) 0.03954(14) 0.71866(19) 0.0353(7) Uani 1.00 1 d .
C(69) C 0.4169(2) 0.19871(15) 0.44943(17) 0.0321(6) Uani 1.00 1 d .
C(70) C 0.3467(2) 0.24859(15) 0.41668(19) 0.0370(7) Uani 1.00 1 d .
C(71) C 0.6442(2) 0.09863(12) 0.65802(17) 0.0256(5) Uani 1.00 1 d .
C(72) C 0.6994(2) 0.08202(12) 0.73451(17) 0.0272(6) Uani 1.00 1 d .
C(73) C 0.7409(2) 0.02732(13) 0.74739(18) 0.0317(6) Uani 1.00 1 d .
C(74) C 0.7303(2) -0.00962(14) 0.68716(19) 0.0343(7) Uani 1.00 1 d .
C(75) C 0.6806(2) 0.00676(13) 0.61285(19) 0.0327(6) Uani 1.00 1 d .
C(76) C 0.6377(2) 0.06066(12) 0.59695(17) 0.0263(6) Uani 1.00 1 d .
C(77) C 0.7136(2) 0.12148(13) 0.80189(16) 0.0303(6) Uani 1.00 1 d .
C(78) C 0.7837(3) 0.09993(17) 0.87946(19) 0.0450(8) Uani 1.00 1 d .
C(79) C 0.5830(2) 0.07554(13) 0.51322(17) 0.0289(6) Uani 1.00 1 d .
C(80) C 0.6353(3) 0.05051(16) 0.45559(19) 0.0420(8) Uani 1.00 1 d .
C(81) C 0.5528(2) 0.22460(13) 0.69841(16) 0.0266(6) Uani 1.00 1 d .
C(82) C 0.5345(2) 0.27507(12) 0.64372(16) 0.0243(5) Uani 1.00 1 d .
C(83) C 0.5057(2) 0.32972(12) 0.67698(17) 0.0257(6) Uani 1.00 1 d .
C(84) C 0.4469(2) 0.37099(13) 0.62848(18) 0.0293(6) Uani 1.00 1 d .
C(85) C 0.4223(2) 0.42130(14) 0.65695(19) 0.0341(7) Uani 1.00 1 d .
C(86) C 0.4553(2) 0.43334(14) 0.7362(2) 0.0361(7) Uani 1.00 1 d .
C(87) C 0.5117(2) 0.39125(14) 0.78410(19) 0.0337(7) Uani 1.00 1 d .
C(88) C 0.5363(2) 0.34033(13) 0.75508(17) 0.0278(6) Uani 1.00 1 d .
C(89) C 0.4264(3) 0.48967(17) 0.7658(2) 0.0497(10) Uani 1.00 1 d .
C(90) C 0.4828(3) 0.49981(18) 0.8477(2) 0.0616(12) Uani 1.00 1 d .
C(91) C 0.4669(3) 0.54009(17) 0.7226(2) 0.0536(10) Uani 1.00 1 d .
C(92) C 0.3046(3) 0.4962(2) 0.7434(2) 0.0667(13) Uani 1.00 1 d .
H(1) H 0.2300 0.0683 0.6053 0.038 Uiso 1.00 1 c R
H(2) H 0.1504 0.0830 0.4761 0.039 Uiso 1.00 1 c R
H(3) H 0.2346 0.1428 0.4079 0.036 Uiso 1.00 1 c R
H(4) H 0.3569 0.1122 0.7260 0.035 Uiso 1.00 1 c R
H(5) H 0.4784 0.1235 0.7221 0.035 Uiso 1.00 1 c R
H(6) H 0.3760 0.0198 0.7247 0.042 Uiso 1.00 1 c R
H(7) H 0.4997 0.0369 0.7665 0.042 Uiso 1.00 1 c R
H(8) H 0.4634 0.0225 0.6767 0.042 Uiso 1.00 1 c R
H(9) H 0.4302 0.1770 0.4065 0.039 Uiso 1.00 1 c R
H(10) H 0.4884 0.2123 0.4818 0.039 Uiso 1.00 1 c R
H(11) H 0.2974 0.2389 0.3662 0.044 Uiso 1.00 1 c R
H(12) H 0.3933 0.2799 0.4112 0.044 Uiso 1.00 1 c R
H(13) H 0.3036 0.2593 0.4513 0.044 Uiso 1.00 1 c R
H(14) H 0.7767 0.0156 0.7983 0.038 Uiso 1.00 1 c R
H(15) H 0.7576 -0.0467 0.6972 0.041 Uiso 1.00 1 c R
H(16) H 0.6754 -0.0188 0.5719 0.039 Uiso 1.00 1 c R
H(17) H 0.6404 0.1308 0.8069 0.036 Uiso 1.00 1 c R
H(18) H 0.7464 0.1566 0.7900 0.036 Uiso 1.00 1 c R
H(19) H 0.7374 0.0801 0.9057 0.054 Uiso 1.00 1 c R
H(20) H 0.8195 0.1316 0.9111 0.054 Uiso 1.00 1 c R
H(21) H 0.8393 0.0743 0.8714 0.054 Uiso 1.00 1 c R
H(22) H 0.5060 0.0631 0.4999 0.035 Uiso 1.00 1 c R
H(23) H 0.5828 0.1168 0.5080 0.035 Uiso 1.00 1 c R
H(24) H 0.6911 0.0761 0.4479 0.050 Uiso 1.00 1 c R
H(25) H 0.5794 0.0445 0.4066 0.050 Uiso 1.00 1 c R
H(26) H 0.6692 0.0147 0.4750 0.050 Uiso 1.00 1 c R
H(27) H 0.4889 0.2176 0.7178 0.032 Uiso 1.00 1 c R
H(28) H 0.6190 0.2292 0.7423 0.032 Uiso 1.00 1 c R
H(29) H 0.4720 0.2656 0.5981 0.029 Uiso 1.00 1 c R
H(30) H 0.4232 0.3644 0.5747 0.035 Uiso 1.00 1 c R
H(31) H 0.3821 0.4486 0.6222 0.041 Uiso 1.00 1 c R
H(32) H 0.5340 0.3973 0.8380 0.040 Uiso 1.00 1 c R
H(33) H 0.5748 0.3125 0.7896 0.033 Uiso 1.00 1 c R
H(34) H 0.4384 0.4851 0.8793 0.074 Uiso 1.00 1 c R
H(35) H 0.4935 0.5401 0.8566 0.074 Uiso 1.00 1 c R
H(36) H 0.5538 0.4810 0.8615 0.074 Uiso 1.00 1 c R
H(37) H 0.5414 0.5507 0.7514 0.064 Uiso 1.00 1 c R
H(38) H 0.4183 0.5723 0.7193 0.064 Uiso 1.00 1 c R
H(39) H 0.4658 0.5282 0.6707 0.064 Uiso 1.00 1 c R
H(40) H 0.2799 0.5147 0.6933 0.080 Uiso 1.00 1 c R
H(41) H 0.2839 0.5189 0.7820 0.080 Uiso 1.00 1 c R
H(42) H 0.2703 0.4593 0.7403 0.080 Uiso 1.00 1 c R

loop_
_atom_site_aniso_label
_atom_site_aniso_U_11
_atom_site_aniso_U_22
_atom_site_aniso_U_33
_atom_site_aniso_U_12
_atom_site_aniso_U_13
_atom_site_aniso_U_23
Si(1) 0.0253(4) 0.0195(3) 0.0256(4) -0.0019(2) 0.0116(3) -0.0015(2)
C(1) 0.0248(13) 0.0178(12) 0.0259(13) -0.0022(10) 0.0117(10) -0.0032(10)
C(2) 0.0283(14) 0.0194(13) 0.0320(14) -0.0010(11) 0.0157(11) 0.0063(11)
C(3) 0.0287(15) 0.0178(13) 0.0426(17) 0.0012(11) 0.0202(12) 0.0006(11)
C(4) 0.0303(15) 0.0213(14) 0.0408(17) -0.0074(11) 0.0181(12) -0.0084(11)
C(5) 0.0210(13) 0.0273(15) 0.0296(14) -0.0059(11) 0.0110(10) -0.0060(11)
C(6) 0.0198(13) 0.0369(17) 0.0276(14) -0.0047(11) 0.0082(10) -0.0032(12)
C(7) 0.0205(13) 0.0386(18) 0.0304(15) 0.0023(12) 0.0087(11) 0.0096(12)
C(8) 0.0257(14) 0.0256(15) 0.0375(16) 0.0039(11) 0.0155(12) 0.0065(12)
C(9) 0.0268(14) 0.0184(13) 0.0279(14) 0.0017(10) 0.0141(11) -0.0006(10)
C(10) 0.0315(15) 0.0244(14) 0.0322(15) -0.0028(11) 0.0185(12) -0.0051(11)
C(11) 0.0337(16) 0.0375(17) 0.0200(13) -0.0081(13) 0.0134(11) -0.0012(11)
C(12) 0.0286(15) 0.0342(17) 0.0254(14) -0.0010(12) 0.0102(11) 0.0082(12)
C(13) 0.0302(16) 0.0417(19) 0.0262(15) 0.0008(13) 0.0080(11) 0.0143(13)
C(14) 0.0296(16) 0.0398(19) 0.0399(17) 0.0086(14) 0.0078(13) 0.0169(14)
C(15) 0.0319(16) 0.0240(15) 0.0498(19) 0.0078(12) 0.0194(14) 0.0109(13)
C(16) 0.0351(17) 0.0224(15) 0.052(2) 0.0063(12) 0.0222(14) 0.0016(13)
C(17) 0.0360(16) 0.0215(14) 0.0457(18) -0.0026(12) 0.0229(14) -0.0104(12)
C(18) 0.0321(16) 0.0296(16) 0.0410(17) -0.0080(12) 0.0189(13) -0.0163(13)
C(19) 0.0330(16) 0.0436(19) 0.0288(15) -0.0103(14) 0.0145(12) -0.0154(13)
C(20) 0.0258(15) 0.052(2) 0.0216(14) -0.0073(13) 0.0046(11) -0.0040(13)
C(21) 0.0282(16) 0.056(2) 0.0247(15) -0.0002(14) 0.0064(12) 0.0049(14)
C(22) 0.0250(14) 0.0447(19) 0.0294(15) 0.0053(13) 0.0060(11) 0.0138(13)
C(23) 0.0313(16) 0.0374(18) 0.0422(18) 0.0114(13) 0.0157(13) 0.0161(14)
C(24) 0.0347(17) 0.0220(15) 0.055(2) 0.0084(12) 0.0206(14) 0.0097(13)
C(25) 0.0345(16) 0.0240(15) 0.0418(17) 0.0050(12) 0.0206(13) 0.0027(12)
C(26) 0.0340(16) 0.0207(14) 0.0411(17) -0.0047(12) 0.0232(13) -0.0098(12)
C(27) 0.0419(18) 0.0274(16) 0.0451(18) -0.0048(13) 0.0264(14) -0.0122(13)
C(28) 0.0409(18) 0.0389(18) 0.0302(16) -0.0145(14) 0.0159(13) -0.0164(13)
C(29) 0.0348(17) 0.047(2) 0.0221(14) -0.0072(14) 0.0101(12) -0.0054(13)
C(30) 0.0347(17) 0.058(2) 0.0176(14) -0.0031(15) 0.0031(11) 0.0037(13)
C(31) 0.0283(16) 0.060(2) 0.0210(14) -0.0071(15) -0.0000(11) -0.0013(14)
C(32) 0.0244(15) 0.054(2) 0.0274(15) -0.0012(14) 0.0026(11) 0.0066(14)
C(33) 0.0234(15) 0.046(2) 0.0352(17) 0.0064(13) 0.0047(12) 0.0129(14)
C(34) 0.0240(14) 0.0310(16) 0.0480(18) 0.0086(12) 0.0142(13) 0.0061(13)
C(35) 0.0238(14) 0.0358(17) 0.0437(17) 0.0066(12) 0.0162(12) 0.0007(14)
C(36) 0.0276(15) 0.0342(17) 0.0408(17) 0.0009(12) 0.0211(12) -0.0033(13)
C(37) 0.0337(17) 0.0377(18) 0.0393(17) -0.0013(13) 0.0225(13) -0.0127(13)
C(38) 0.0352(17) 0.048(2) 0.0287(15) -0.0083(15) 0.0172(12) -0.0116(14)
C(39) 0.0311(16) 0.050(2) 0.0197(13) -0.0049(14) 0.0114(11) 0.0001(12)
C(40) 0.0340(17) 0.053(2) 0.0207(14) -0.0025(14) 0.0082(12) 0.0113(13)
C(41) 0.0371(17) 0.0416(19) 0.0321(16) 0.0032(14) 0.0130(13) 0.0183(14)
C(42) 0.0376(18) 0.0325(18) 0.0485(19) 0.0053(14) 0.0177(14) 0.0196(15)
C(43) 0.0444(19) 0.0224(15) 0.058(2) 0.0023(13) 0.0305(16) 0.0147(14)
C(44) 0.0406(18) 0.0191(14) 0.056(2) 0.0031(12) 0.0258(15) 0.0029(13)
C(45) 0.0448(19) 0.0170(14) 0.062(2) -0.0039(13) 0.0334(16) -0.0101(14)
C(46) 0.047(2) 0.0281(17) 0.0472(19) -0.0151(14) 0.0214(15) -0.0137(14)
C(47) 0.0387(18) 0.045(2) 0.0360(17) -0.0150(15) 0.0126(13) -0.0210(15)
C(48) 0.0340(17) 0.055(2) 0.0297(16) -0.0186(16) 0.0055(13) -0.0101(15)
C(49) 0.0273(16) 0.051(2) 0.0326(16) -0.0153(14) 0.0074(12) -0.0117(14)
C(50) 0.0201(14) 0.046(2) 0.0339(16) -0.0066(13) 0.0048(11) -0.0002(14)
C(51) 0.0201(14) 0.0377(18) 0.0391(17) -0.0027(12) 0.0131(12) -0.0006(13)
C(52) 0.0252(14) 0.0333(17) 0.0342(16) -0.0049(12) 0.0159(12) 0.0010(12)
C(53) 0.0299(16) 0.0377(17) 0.0322(16) -0.0034(13) 0.0183(12) -0.0018(13)
C(54) 0.0332(16) 0.047(2) 0.0274(15) -0.0038(14) 0.0161(12) 0.0056(13)
C(55) 0.0363(17) 0.0397(19) 0.0336(16) -0.0045(14) 0.0164(13) 0.0100(13)
C(56) 0.0400(18) 0.0267(16) 0.052(2) -0.0035(13) 0.0263(15) 0.0098(14)
C(57) 0.0439(19) 0.0223(15) 0.052(2) -0.0066(13) 0.0244(15) 0.0039(13)
C(58) 0.0384(18) 0.0233(15) 0.055(2) -0.0136(13) 0.0236(15) -0.0092(14)
C(59) 0.0336(17) 0.0318(17) 0.0428(18) -0.0134(13) 0.0168(13) -0.0080(13)
C(60) 0.0343(17) 0.0332(17) 0.0430(18) -0.0127(13) 0.0215(13) -0.0019(13)
C(61) 0.0271(14) 0.0232(14) 0.0301(14) 0.0011(11) 0.0106(11) -0.0037(11)
C(62) 0.0279(15) 0.0210(14) 0.0369(16) -0.0009(11) 0.0125(12) -0.0027(11)
C(63) 0.0268(15) 0.0269(15) 0.0437(17) -0.0061(12) 0.0159(12) -0.0033(12)
C(64) 0.0282(15) 0.0250(15) 0.0440(18) 0.0001(12) 0.0100(13) -0.0061(12)
C(65) 0.0266(14) 0.0306(16) 0.0338(15) 0.0006(12) 0.0105(11) -0.0060(12)
C(66) 0.0262(14) 0.0298(15) 0.0265(14) 0.0012(11) 0.0106(11) -0.0034(11)
C(67) 0.0310(15) 0.0260(15) 0.0344(15) -0.0058(12) 0.0159(12) -0.0026(11)
C(68) 0.0395(18) 0.0302(17) 0.0390(17) -0.0053(13) 0.0155(13) 0.0051(13)
C(69) 0.0289(15) 0.0442(19) 0.0257(14) -0.0006(13) 0.0117(11) 0.0014(12)
C(70) 0.0314(16) 0.043(2) 0.0402(18) 0.0039(14) 0.0155(13) 0.0055(14)
C(71) 0.0274(14) 0.0197(13) 0.0335(15) -0.0038(11) 0.0146(11) 0.0001(11)
C(72) 0.0302(15) 0.0235(14) 0.0325(15) -0.0047(11) 0.0164(11) 0.0005(11)
C(73) 0.0339(16) 0.0283(16) 0.0346(16) 0.0034(12) 0.0125(12) 0.0060(12)
C(74) 0.0364(17) 0.0238(15) 0.0458(18) 0.0032(12) 0.0167(14) 0.0037(13)
C(75) 0.0364(17) 0.0233(15) 0.0425(18) -0.0006(12) 0.0177(13) -0.0040(12)
C(76) 0.0281(14) 0.0206(13) 0.0350(15) -0.0052(11) 0.0167(11) -0.0026(11)
C(77) 0.0355(16) 0.0281(15) 0.0286(15) 0.0005(12) 0.0111(12) 0.0021(11)
C(78) 0.055(2) 0.043(2) 0.0362(18) 0.0046(17) 0.0128(15) -0.0022(15)
C(79) 0.0332(16) 0.0224(14) 0.0331(15) -0.0063(12) 0.0130(12) -0.0069(11)
C(80) 0.057(2) 0.0377(19) 0.0364(17) 0.0039(16) 0.0207(15) -0.0051(14)
C(81) 0.0295(15) 0.0257(15) 0.0286(14) -0.0011(11) 0.0145(11) -0.0012(11)
C(82) 0.0270(14) 0.0236(14) 0.0246(13) -0.0003(11) 0.0111(10) -0.0017(10)
C(83) 0.0235(13) 0.0228(14) 0.0357(15) -0.0027(10) 0.0162(11) -0.0011(11)
C(84) 0.0267(14) 0.0268(15) 0.0355(16) 0.0019(12) 0.0104(11) -0.0008(12)
C(85) 0.0248(15) 0.0321(17) 0.0419(17) 0.0066(12) 0.0037(12) -0.0043(13)
C(86) 0.0218(14) 0.0328(17) 0.0514(19) 0.0031(12) 0.0068(13) -0.0126(14)
C(87) 0.0331(16) 0.0326(17) 0.0373(16) -0.0005(13) 0.0129(13) -0.0081(13)
C(88) 0.0306(15) 0.0231(14) 0.0321(15) 0.0042(11) 0.0125(11) 0.0014(11)
C(89) 0.0339(18) 0.042(2) 0.066(2) 0.0122(15) 0.0018(16) -0.0228(18)
C(90) 0.076(3) 0.045(2) 0.055(2) 0.025(2) 0.005(2) -0.0151(19)
C(91) 0.052(2) 0.040(2) 0.067(2) 0.0012(18) 0.0144(19) 0.0057(19)
C(92) 0.053(2) 0.060(2) 0.081(3) 0.026(2) 0.010(2) -0.030(2)

loop_
_atom_type_symbol
_atom_type_description
_atom_type_scat_dispersion_real
_atom_type_scat_dispersion_imag
_atom_type_scat_source
C C 0.003 0.002
;
International Tables for Crystallography
(1992, Vol. C, Tables 4.2.6.8 and 6.1.1.4)
;
H H 0.000 0.000
;
International Tables for Crystallography
(1992, Vol. C, Table 6.1.1.4)
;
Si Si 0.082 0.070
;
International Tables for Crystallography
(1992, Vol. C, Tables 4.2.6.8 and 6.1.1.4)
;

loop_
_geom_angle_atom_site_label_1
_geom_angle_atom_site_label_2
_geom_angle_atom_site_label_3
_geom_angle
_geom_angle_publ_flag
C(1) Si(1) C(61) 127.59(11) yes
C(1) Si(1) C(71) 105.98(13) yes
C(1) Si(1) C(81) 89.11(13) yes
C(61) Si(1) C(71) 105.23(12) yes
C(61) Si(1) C(81) 104.08(13) yes
C(71) Si(1) C(81) 126.99(12) yes
Si(1) C(1) C(2) 103.57(18) yes
Si(1) C(1) C(5) 119.76(18) yes
Si(1) C(1) C(9) 104.30(19) yes
C(2) C(1) C(5) 99.2(2) yes
C(2) C(1) C(9) 114.4(2) yes
C(5) C(1) C(9) 115.4(2) yes
C(1) C(2) C(3) 110.8(2) yes
C(1) C(2) C(12) 124.3(2) yes
C(3) C(2) C(12) 118.5(2) yes
C(2) C(3) C(4) 107.6(2) yes
C(2) C(3) C(15) 121.9(2) yes
C(4) C(3) C(15) 120.2(3) yes
C(3) C(4) C(5) 108.4(2) yes
C(3) C(4) C(18) 120.0(2) yes
C(5) C(4) C(18) 120.7(2) yes
C(1) C(5) C(4) 110.5(2) yes
C(1) C(5) C(6) 124.7(2) yes
C(4) C(5) C(6) 119.3(3) yes
C(5) C(6) C(7) 119.4(2) yes
C(5) C(6) C(20) 120.7(2) yes
C(7) C(6) C(20) 107.9(2) yes
C(6) C(7) C(8) 121.6(2) yes
C(6) C(7) C(22) 106.8(2) yes
C(8) C(7) C(22) 120.6(2) yes
C(7) C(8) C(9) 123.9(2) yes
C(7) C(8) C(25) 119.2(3) yes
C(9) C(8) C(25) 109.9(2) yes
C(1) C(9) C(8) 112.9(2) yes
C(1) C(9) C(10) 113.5(2) yes
C(1) C(9) C(82) 107.6(2) yes
C(8) C(9) C(10) 99.6(2) yes
C(8) C(9) C(82) 114.3(2) yes
C(10) C(9) C(82) 108.8(2) yes
C(9) C(10) C(11) 124.9(2) yes
C(9) C(10) C(26) 109.6(2) yes
C(11) C(10) C(26) 120.3(2) yes
C(10) C(11) C(12) 120.5(2) yes
C(10) C(11) C(29) 119.5(2) yes
C(12) C(11) C(29) 108.2(2) yes
C(2) C(12) C(11) 119.7(2) yes
C(2) C(12) C(13) 120.6(3) yes
C(11) C(12) C(13) 106.9(2) yes
C(12) C(13) C(14) 120.1(2) yes
C(12) C(13) C(30) 107.7(2) yes
C(14) C(13) C(30) 120.7(3) yes
C(13) C(14) C(15) 119.7(2) yes
C(13) C(14) C(33) 119.7(3) yes
C(15) C(14) C(33) 108.0(3) yes
C(3) C(15) C(14) 119.2(3) yes
C(3) C(15) C(16) 119.3(2) yes
C(14) C(15) C(16) 109.0(2) yes
C(15) C(16) C(17) 120.6(3) yes
C(15) C(16) C(34) 107.5(2) yes
C(17) C(16) C(34) 120.1(3) yes
C(16) C(17) C(18) 120.1(3) yes
C(16) C(17) C(37) 119.8(2) yes
C(18) C(17) C(37) 107.3(2) yes
C(4) C(18) C(17) 119.7(2) yes
C(4) C(18) C(19) 119.3(2) yes
C(17) C(18) C(19) 109.4(3) yes
C(18) C(19) C(20) 119.4(3) yes
C(18) C(19) C(38) 107.8(2) yes
C(20) C(19) C(38) 119.7(3) yes
C(6) C(20) C(19) 120.6(2) yes
C(6) C(20) C(21) 108.9(3) yes
C(19) C(20) C(21) 120.9(3) yes
C(20) C(21) C(22) 108.2(3) yes
C(20) C(21) C(40) 119.4(3) yes
C(22) C(21) C(40) 120.9(3) yes
C(7) C(22) C(21) 108.2(3) yes
C(7) C(22) C(23) 120.0(3) yes
C(21) C(22) C(23) 119.8(3) yes
C(22) C(23) C(24) 120.3(3) yes
C(22) C(23) C(42) 120.1(3) yes
C(24) C(23) C(42) 107.2(2) yes
C(23) C(24) C(25) 119.0(2) yes
C(23) C(24) C(44) 109.0(3) yes
C(25) C(24) C(44) 118.9(2) yes
C(8) C(25) C(24) 120.7(3) yes
C(8) C(25) C(26) 108.5(2) yes
C(24) C(25) C(26) 120.4(2) yes
C(10) C(26) C(25) 108.5(2) yes
C(10) C(26) C(27) 120.3(2) yes
C(25) C(26) C(27) 120.6(3) yes
C(26) C(27) C(28) 119.5(2) yes
C(26) C(27) C(45) 119.3(2) yes
C(28) C(27) C(45) 108.9(3) yes
C(27) C(28) C(29) 119.6(2) yes
C(27) C(28) C(47) 107.4(3) yes
C(29) C(28) C(47) 120.0(3) yes
C(11) C(29) C(28) 120.7(2) yes
C(11) C(29) C(30) 107.3(2) yes
C(28) C(29) C(30) 120.8(3) yes
C(13) C(30) C(29) 110.0(2) yes
C(13) C(30) C(31) 119.9(3) yes
C(29) C(30) C(31) 119.6(3) yes
C(30) C(31) C(32) 119.3(3) yes
C(30) C(31) C(48) 119.8(3) yes
C(32) C(31) C(48) 109.1(3) yes
C(31) C(32) C(33) 120.0(3) yes
C(31) C(32) C(50) 107.1(3) yes
C(33) C(32) C(50) 120.1(2) yes
C(14) C(33) C(32) 120.4(3) yes
C(14) C(33) C(34) 108.0(2) yes
C(32) C(33) C(34) 119.7(3) yes
C(16) C(34) C(33) 107.5(3) yes
C(16) C(34) C(35) 119.8(2) yes
C(33) C(34) C(35) 120.3(2) yes
C(34) C(35) C(36) 120.5(2) yes
C(34) C(35) C(51) 119.8(3) yes
C(36) C(35) C(51) 107.5(2) yes
C(35) C(36) C(37) 119.6(3) yes
C(35) C(36) C(53) 108.8(2) yes
C(37) C(36) C(53) 120.1(2) yes
C(17) C(37) C(36) 120.2(2) yes
C(17) C(37) C(38) 108.1(2) yes
C(36) C(37) C(38) 119.3(3) yes
C(19) C(38) C(37) 107.5(2) yes
C(19) C(38) C(39) 119.2(3) yes
C(37) C(38) C(39) 120.7(2) yes
C(38) C(39) C(40) 120.9(3) yes
C(38) C(39) C(54) 120.2(2) yes
C(40) C(39) C(54) 107.2(2) yes
C(21) C(40) C(39) 119.7(3) yes
C(21) C(40) C(41) 118.7(3) yes
C(39) C(40) C(41) 108.8(2) yes
C(40) C(41) C(42) 121.0(3) yes
C(40) C(41) C(55) 107.3(3) yes
C(42) C(41) C(55) 119.3(2) yes
C(23) C(42) C(41) 119.5(3) yes
C(23) C(42) C(43) 107.5(3) yes
C(41) C(42) C(43) 121.5(3) yes
C(42) C(43) C(44) 109.5(3) yes
C(42) C(43) C(57) 119.7(3) yes
C(44) C(43) C(57) 118.3(3) yes
C(24) C(44) C(43) 106.7(2) yes
C(24) C(44) C(45) 121.1(3) yes
C(43) C(44) C(45) 120.7(3) yes
C(27) C(45) C(44) 119.7(2) yes
C(27) C(45) C(46) 106.7(2) yes
C(44) C(45) C(46) 120.9(3) yes
C(45) C(46) C(47) 108.8(3) yes
C(45) C(46) C(58) 118.6(2) yes
C(47) C(46) C(58) 120.7(3) yes
C(28) C(47) C(46) 108.2(2) yes
C(28) C(47) C(48) 118.8(3) yes
C(46) C(47) C(48) 120.8(3) yes
C(31) C(48) C(47) 120.9(3) yes
C(31) C(48) C(49) 107.7(3) yes
C(47) C(48) C(49) 119.0(3) yes
C(48) C(49) C(50) 107.5(3) yes
C(48) C(49) C(59) 119.9(3) yes
C(50) C(49) C(59) 120.8(3) yes
C(32) C(50) C(49) 108.6(3) yes
C(32) C(50) C(51) 119.8(3) yes
C(49) C(50) C(51) 119.4(2) yes
C(35) C(51) C(50) 120.3(3) yes
C(35) C(51) C(52) 107.8(2) yes
C(50) C(51) C(52) 119.9(3) yes
C(51) C(52) C(53) 108.0(2) yes
C(51) C(52) C(60) 120.2(2) yes
C(53) C(52) C(60) 119.8(2) yes
C(36) C(53) C(52) 107.9(2) yes
C(36) C(53) C(54) 120.8(2) yes
C(52) C(53) C(54) 119.8(3) yes
C(39) C(54) C(53) 118.9(3) yes
C(39) C(54) C(55) 108.5(2) yes
C(53) C(54) C(55) 120.6(2) yes
C(41) C(55) C(54) 108.2(2) yes
C(41) C(55) C(56) 119.8(3) yes
C(54) C(55) C(56) 120.2(2) yes
C(55) C(56) C(57) 120.3(3) yes
C(55) C(56) C(60) 120.2(3) yes
C(57) C(56) C(60) 107.4(2) yes
C(43) C(57) C(56) 119.4(2) yes
C(43) C(57) C(58) 121.3(3) yes
C(56) C(57) C(58) 108.2(2) yes
C(46) C(58) C(57) 120.2(3) yes
C(46) C(58) C(59) 118.3(2) yes
C(57) C(58) C(59) 109.3(3) yes
C(49) C(59) C(58) 121.3(3) yes
C(49) C(59) C(60) 120.0(3) yes
C(58) C(59) C(60) 107.0(2) yes
C(52) C(60) C(56) 119.4(2) yes
C(52) C(60) C(59) 119.7(2) yes
C(56) C(60) C(59) 108.1(3) yes
Si(1) C(61) C(62) 114.28(18) yes
Si(1) C(61) C(66) 127.4(2) yes
C(62) C(61) C(66) 118.1(2) yes
C(61) C(62) C(63) 119.2(2) yes
C(61) C(62) C(67) 124.5(2) yes
C(63) C(62) C(67) 116.3(2) yes
C(62) C(63) C(64) 122.1(3) yes
C(63) C(64) C(65) 119.3(2) yes
C(64) C(65) C(66) 120.7(2) yes
C(61) C(66) C(65) 120.5(2) yes
C(61) C(66) C(69) 122.1(2) yes
C(65) C(66) C(69) 117.4(2) yes
C(62) C(67) C(68) 115.0(2) yes
C(66) C(69) C(70) 114.5(2) yes
Si(1) C(71) C(72) 124.6(2) yes
Si(1) C(71) C(76) 116.20(19) yes
C(72) C(71) C(76) 119.1(2) yes
C(71) C(72) C(73) 118.7(2) yes
C(71) C(72) C(77) 121.8(2) yes
C(73) C(72) C(77) 119.5(2) yes
C(72) C(73) C(74) 121.0(2) yes
C(73) C(74) C(75) 120.6(3) yes
C(74) C(75) C(76) 120.7(3) yes
C(71) C(76) C(75) 119.8(2) yes
C(71) C(76) C(79) 122.6(2) yes
C(75) C(76) C(79) 117.6(2) yes
C(72) C(77) C(78) 116.0(2) yes
C(76) C(79) C(80) 115.4(2) yes
Si(1) C(81) C(82) 99.79(19) yes
C(9) C(82) C(81) 106.6(2) yes
C(9) C(82) C(83) 113.0(2) yes
C(81) C(82) C(83) 115.2(2) yes
C(82) C(83) C(84) 120.2(2) yes
C(82) C(83) C(88) 122.2(2) yes
C(84) C(83) C(88) 117.6(2) yes
C(83) C(84) C(85) 121.4(2) yes
C(84) C(85) C(86) 121.8(2) yes
C(85) C(86) C(87) 116.3(3) yes
C(85) C(86) C(89) 120.4(2) yes
C(87) C(86) C(89) 123.3(3) yes
C(86) C(87) C(88) 121.8(3) yes
C(83) C(88) C(87) 121.2(2) yes
C(86) C(89) C(90) 113.6(3) yes
C(86) C(89) C(91) 110.2(3) yes
C(86) C(89) C(92) 109.3(3) yes
C(90) C(89) C(91) 103.7(3) yes
C(90) C(89) C(92) 115.3(4) yes
C(91) C(89) C(92) 104.1(3) yes
C(62) C(63) H(1) 119.0 no
C(64) C(63) H(1) 119.0 no
C(63) C(64) H(2) 120.4 no
C(65) C(64) H(2) 120.4 no
C(64) C(65) H(3) 119.6 no
C(66) C(65) H(3) 119.6 no
C(62) C(67) H(4) 108.5 no
C(62) C(67) H(5) 108.5 no
C(68) C(67) H(4) 108.5 no
C(68) C(67) H(5) 108.5 no
H(4) C(67) H(5) 107.5 no
C(67) C(68) H(6) 109.5 no
C(67) C(68) H(7) 109.5 no
C(67) C(68) H(8) 109.5 no
H(6) C(68) H(7) 109.5 no
H(6) C(68) H(8) 109.5 no
H(7) C(68) H(8) 109.5 no
C(66) C(69) H(9) 108.6 no
C(66) C(69) H(10) 108.6 no
C(70) C(69) H(9) 108.6 no
C(70) C(69) H(10) 108.6 no
H(9) C(69) H(10) 107.6 no
C(69) C(70) H(11) 109.5 no
C(69) C(70) H(12) 109.5 no
C(69) C(70) H(13) 109.5 no
H(11) C(70) H(12) 109.5 no
H(11) C(70) H(13) 109.5 no
H(12) C(70) H(13) 109.5 no
C(72) C(73) H(14) 119.5 no
C(74) C(73) H(14) 119.5 no
C(73) C(74) H(15) 119.7 no
C(75) C(74) H(15) 119.7 no
C(74) C(75) H(16) 119.7 no
C(76) C(75) H(16) 119.7 no
C(72) C(77) H(17) 108.3 no
C(72) C(77) H(18) 108.3 no
C(78) C(77) H(17) 108.3 no
C(78) C(77) H(18) 108.3 no
H(17) C(77) H(18) 107.4 no
C(77) C(78) H(19) 109.5 no
C(77) C(78) H(20) 109.5 no
C(77) C(78) H(21) 109.5 no
H(19) C(78) H(20) 109.5 no
H(19) C(78) H(21) 109.5 no
H(20) C(78) H(21) 109.5 no
C(76) C(79) H(22) 108.4 no
C(76) C(79) H(23) 108.4 no
C(80) C(79) H(22) 108.4 no
C(80) C(79) H(23) 108.4 no
H(22) C(79) H(23) 107.5 no
C(79) C(80) H(24) 109.5 no
C(79) C(80) H(25) 109.5 no
C(79) C(80) H(26) 109.5 no
H(24) C(80) H(25) 109.5 no
H(24) C(80) H(26) 109.5 no
H(25) C(80) H(26) 109.5 no
Si(1) C(81) H(27) 111.8 no
Si(1) C(81) H(28) 111.8 no
C(82) C(81) H(27) 111.8 no
C(82) C(81) H(28) 111.8 no
H(27) C(81) H(28) 109.5 no
C(9) C(82) H(29) 107.2 no
C(81) C(82) H(29) 107.2 no
C(83) C(82) H(29) 107.2 no
C(83) C(84) H(30) 119.3 no
C(85) C(84) H(30) 119.3 no
C(84) C(85) H(31) 119.1 no
C(86) C(85) H(31) 119.1 no
C(86) C(87) H(32) 119.1 no
C(88) C(87) H(32) 119.1 no
C(83) C(88) H(33) 119.4 no
C(87) C(88) H(33) 119.4 no
C(89) C(90) H(34) 109.5 no
C(89) C(90) H(35) 109.5 no
C(89) C(90) H(36) 109.5 no
H(34) C(90) H(35) 109.5 no
H(34) C(90) H(36) 109.5 no
H(35) C(90) H(36) 109.5 no
C(89) C(91) H(37) 109.5 no
C(89) C(91) H(38) 109.5 no
C(89) C(91) H(39) 109.5 no
H(37) C(91) H(38) 109.5 no
H(37) C(91) H(39) 109.5 no
H(38) C(91) H(39) 109.5 no
C(89) C(92) H(40) 109.5 no
C(89) C(92) H(41) 109.5 no
C(89) C(92) H(42) 109.5 no
H(40) C(92) H(41) 109.5 no
H(40) C(92) H(42) 109.5 no
H(41) C(92) H(42) 109.5 no

loop_
_geom_bond_atom_site_label_1
_geom_bond_atom_site_label_2
_geom_bond_distance
_geom_bond_publ_flag
Si(1) C(1) 2.006(3) yes
Si(1) C(61) 1.925(2) yes
Si(1) C(71) 1.899(2) yes
Si(1) C(81) 1.883(3) yes
C(1) C(2) 1.532(3) yes
C(1) C(5) 1.522(4) yes
C(1) C(9) 1.611(3) yes
C(2) C(3) 1.434(4) yes
C(2) C(12) 1.375(3) yes
C(3) C(4) 1.438(4) yes
C(3) C(15) 1.397(4) yes
C(4) C(5) 1.433(4) yes
C(4) C(18) 1.406(5) yes
C(5) C(6) 1.364(4) yes
C(6) C(7) 1.478(4) yes
C(6) C(20) 1.435(4) yes
C(7) C(8) 1.372(4) yes
C(7) C(22) 1.452(4) yes
C(8) C(9) 1.545(4) yes
C(8) C(25) 1.431(4) yes
C(9) C(10) 1.526(3) yes
C(9) C(82) 1.583(4) yes
C(10) C(11) 1.359(3) yes
C(10) C(26) 1.445(4) yes
C(11) C(12) 1.483(4) yes
C(11) C(29) 1.456(4) yes
C(12) C(13) 1.459(4) yes
C(13) C(14) 1.388(5) yes
C(13) C(30) 1.445(5) yes
C(14) C(15) 1.434(4) yes
C(14) C(33) 1.454(5) yes
C(15) C(16) 1.451(5) yes
C(16) C(17) 1.385(4) yes
C(16) C(34) 1.462(4) yes
C(17) C(18) 1.438(4) yes
C(17) C(37) 1.457(5) yes
C(18) C(19) 1.431(4) yes
C(19) C(20) 1.386(4) yes
C(19) C(38) 1.459(5) yes
C(20) C(21) 1.432(5) yes
C(21) C(22) 1.455(5) yes
C(21) C(40) 1.398(5) yes
C(22) C(23) 1.372(4) yes
C(23) C(24) 1.435(5) yes
C(23) C(42) 1.471(5) yes
C(24) C(25) 1.409(5) yes
C(24) C(44) 1.453(4) yes
C(25) C(26) 1.432(4) yes
C(26) C(27) 1.399(4) yes
C(27) C(28) 1.430(4) yes
C(27) C(45) 1.471(5) yes
C(28) C(29) 1.390(5) yes
C(28) C(47) 1.466(5) yes
C(29) C(30) 1.437(5) yes
C(30) C(31) 1.414(5) yes
C(31) C(32) 1.455(5) yes
C(31) C(48) 1.436(5) yes
C(32) C(33) 1.396(4) yes
C(32) C(50) 1.454(5) yes
C(33) C(34) 1.461(4) yes
C(34) C(35) 1.389(5) yes
C(35) C(36) 1.443(4) yes
C(35) C(51) 1.456(4) yes
C(36) C(37) 1.401(4) yes
C(36) C(53) 1.438(4) yes
C(37) C(38) 1.451(4) yes
C(38) C(39) 1.378(5) yes
C(39) C(40) 1.446(5) yes
C(39) C(54) 1.467(4) yes
C(40) C(41) 1.447(5) yes
C(41) C(42) 1.385(5) yes
C(41) C(55) 1.468(4) yes
C(42) C(43) 1.427(4) yes
C(43) C(44) 1.444(5) yes
C(43) C(57) 1.410(5) yes
C(44) C(45) 1.377(4) yes
C(45) C(46) 1.449(5) yes
C(46) C(47) 1.436(4) yes
C(46) C(58) 1.409(5) yes
C(47) C(48) 1.403(5) yes
C(48) C(49) 1.467(5) yes
C(49) C(50) 1.451(5) yes
C(49) C(59) 1.383(4) yes
C(50) C(51) 1.396(4) yes
C(51) C(52) 1.450(4) yes
C(52) C(53) 1.449(4) yes
C(52) C(60) 1.398(4) yes
C(53) C(54) 1.397(4) yes
C(54) C(55) 1.427(5) yes
C(55) C(56) 1.385(4) yes
C(56) C(57) 1.461(5) yes
C(56) C(60) 1.462(4) yes
C(57) C(58) 1.418(4) yes
C(58) C(59) 1.464(4) yes
C(59) C(60) 1.448(5) yes
C(61) C(62) 1.416(4) yes
C(61) C(66) 1.417(3) yes
C(62) C(63) 1.409(3) yes
C(62) C(67) 1.505(4) yes
C(63) C(64) 1.362(4) yes
C(64) C(65) 1.394(4) yes
C(65) C(66) 1.392(3) yes
C(66) C(69) 1.503(4) yes
C(67) C(68) 1.520(4) yes
C(69) C(70) 1.509(4) yes
C(71) C(72) 1.424(3) yes
C(71) C(76) 1.417(4) yes
C(72) C(73) 1.405(4) yes
C(72) C(77) 1.514(4) yes
C(73) C(74) 1.382(4) yes
C(74) C(75) 1.374(4) yes
C(75) C(76) 1.398(4) yes
C(76) C(79) 1.524(3) yes
C(77) C(78) 1.528(4) yes
C(79) C(80) 1.515(5) yes
C(81) C(82) 1.537(4) yes
C(82) C(83) 1.527(4) yes
C(83) C(84) 1.392(3) yes
C(83) C(88) 1.383(4) yes
C(84) C(85) 1.380(4) yes
C(85) C(86) 1.409(4) yes
C(86) C(87) 1.390(4) yes
C(86) C(89) 1.533(5) yes
C(87) C(88) 1.397(4) yes
C(89) C(90) 1.475(5) yes
C(89) C(91) 1.602(6) yes
C(89) C(92) 1.502(5) yes
C(63) H(1) 0.950 no
C(64) H(2) 0.950 no
C(65) H(3) 0.950 no
C(67) H(4) 0.990 no
C(67) H(5) 0.990 no
C(68) H(6) 0.980 no
C(68) H(7) 0.980 no
C(68) H(8) 0.980 no
C(69) H(9) 0.990 no
C(69) H(10) 0.990 no
C(70) H(11) 0.980 no
C(70) H(12) 0.980 no
C(70) H(13) 0.980 no
C(73) H(14) 0.950 no
C(74) H(15) 0.950 no
C(75) H(16) 0.950 no
C(77) H(17) 0.990 no
C(77) H(18) 0.990 no
C(78) H(19) 0.980 no
C(78) H(20) 0.980 no
C(78) H(21) 0.980 no
C(79) H(22) 0.990 no
C(79) H(23) 0.990 no
C(80) H(24) 0.980 no
C(80) H(25) 0.980 no
C(80) H(26) 0.980 no
C(81) H(27) 0.990 no
C(81) H(28) 0.990 no
C(82) H(29) 1.000 no
C(84) H(30) 0.950 no
C(85) H(31) 0.950 no
C(87) H(32) 0.950 no
C(88) H(33) 0.950 no
C(90) H(34) 0.980 no
C(90) H(35) 0.980 no
C(90) H(36) 0.980 no
C(91) H(37) 0.980 no
C(91) H(38) 0.980 no
C(91) H(39) 0.980 no
C(92) H(40) 0.980 no
C(92) H(41) 0.980 no
C(92) H(42) 0.980 no

loop_
_geom_contact_atom_site_label_1
_geom_contact_atom_site_label_2
_geom_contact_distance
_geom_contact_site_symmetry_2
C(11) C(70) 3.494(4) 4_555
C(16) C(64) 3.511(5) 1_655
C(19) C(31) 3.285(3) 4_454
C(20) C(30) 3.228(3) 4_454
C(20) C(31) 3.067(4) 4_454
C(20) C(32) 3.541(4) 4_454
C(21) C(31) 3.593(4) 4_454
C(21) C(32) 3.596(4) 4_454
C(27) C(73) 3.519(4) 2_656
C(27) C(74) 3.439(5) 2_656
C(29) C(69) 3.548(4) 4_555
C(30) C(20) 3.228(3) 4_555
C(31) C(19) 3.285(3) 4_555
C(31) C(20) 3.067(4) 4_555
C(31) C(21) 3.593(4) 4_555
C(32) C(20) 3.541(4) 4_555
C(32) C(21) 3.596(4) 4_555
C(34) C(63) 3.286(4) 1_655
C(34) C(64) 3.373(5) 1_655
C(35) C(64) 3.472(4) 1_655
C(35) C(65) 3.415(4) 1_655
C(36) C(65) 3.429(4) 1_655
C(43) C(57) 3.438(5) 3_766
C(45) C(73) 3.589(5) 2_656
C(46) C(68) 3.346(4) 2_656
C(56) C(57) 3.578(4) 3_766
C(57) C(43) 3.438(5) 3_766
C(57) C(56) 3.578(4) 3_766
C(57) C(57) 2.964(4) 3_766
C(57) C(58) 3.589(4) 3_766
C(58) C(57) 3.589(4) 3_766
C(59) C(85) 3.587(4) 1_655
C(63) C(34) 3.286(4) 1_455
C(64) C(16) 3.511(5) 1_455
C(64) C(34) 3.373(5) 1_455
C(64) C(35) 3.472(4) 1_455
C(65) C(35) 3.415(4) 1_455
C(65) C(36) 3.429(4) 1_455
C(68) C(46) 3.346(4) 2_646
C(68) C(92) 3.544(6) 2_546
C(69) C(29) 3.548(4) 4_454
C(70) C(11) 3.494(4) 4_454
C(73) C(27) 3.519(4) 2_646
C(73) C(45) 3.589(5) 2_646
C(74) C(27) 3.439(5) 2_646
C(85) C(59) 3.587(4) 1_455
C(92) C(68) 3.544(6) 2_556
C(10) H(11) 3.518 4_555
C(11) H(9) 3.332 4_555
C(11) H(11) 2.716 4_555
C(12) H(11) 3.186 4_555
C(12) H(12) 3.537 4_555
C(14) H(38) 3.310 2_646
C(15) H(35) 3.018 2_646
C(15) H(37) 3.531 2_646
C(15) H(38) 3.600 2_646
C(16) H(1) 3.545 1_655
C(16) H(2) 3.338 1_655
C(16) H(35) 3.347 2_646
C(17) H(2) 3.328 1_655
C(17) H(32) 3.549 4_554
C(21) H(38) 3.562 3_666
C(22) H(38) 3.252 3_666
C(23) H(38) 3.132 3_666
C(23) H(39) 3.212 3_666
C(23) H(40) 3.450 3_666
C(26) H(15) 3.370 2_656
C(27) H(14) 3.154 2_656
C(27) H(15) 2.989 2_656
C(28) H(9) 3.292 4_555
C(28) H(15) 3.467 2_656
C(29) H(9) 2.709 4_555
C(29) H(11) 3.154 4_555
C(30) H(9) 3.271 4_555
C(34) H(1) 3.416 1_655
C(34) H(2) 3.598 1_655
C(35) H(13) 3.041 1_655
C(36) H(3) 3.354 1_655
C(36) H(13) 2.883 1_655
C(36) H(33) 3.427 4_554
C(37) H(2) 3.584 1_655
C(37) H(32) 3.249 4_554
C(37) H(33) 3.187 4_554
C(38) H(33) 3.408 4_554
C(39) H(4) 3.347 4_554
C(39) H(27) 3.178 4_554
C(40) H(4) 3.028 4_554
C(41) H(4) 2.970 4_554
C(41) H(40) 3.106 3_666
C(42) H(38) 3.352 3_666
C(42) H(40) 2.791 3_666
C(43) H(40) 3.577 3_666
C(44) H(14) 3.567 2_656
C(44) H(19) 3.443 2_656
C(45) H(7) 3.168 2_656
C(45) H(14) 3.114 2_656
C(46) H(6) 3.136 2_656
C(46) H(7) 2.812 2_656
C(46) H(42) 3.571 1_655
C(47) H(6) 3.312 2_656
C(47) H(7) 3.421 2_656
C(47) H(8) 3.568 2_656
C(47) H(25) 3.583 4_555
C(47) H(42) 3.469 1_655
C(48) H(42) 3.136 1_655
C(49) H(42) 2.848 1_655
C(51) H(13) 3.074 1_655
C(51) H(29) 3.523 1_655
C(51) H(30) 3.469 1_655
C(52) H(13) 2.938 1_655
C(52) H(19) 3.286 4_554
C(52) H(20) 3.290 4_554
C(52) H(30) 3.370 1_655
C(53) H(13) 2.825 1_655
C(53) H(17) 3.248 4_554
C(53) H(20) 3.560 4_554
C(54) H(4) 3.474 4_554
C(54) H(5) 3.333 4_554
C(54) H(17) 2.921 4_554
C(54) H(27) 3.348 4_554
C(55) H(4) 3.263 4_554
C(55) H(5) 3.446 4_554
C(55) H(7) 3.387 4_554
C(55) H(17) 3.243 4_554
C(55) H(19) 3.545 4_554
C(56) H(19) 3.204 4_554
C(58) H(7) 3.560 2_656
C(58) H(40) 3.582 1_655
C(58) H(42) 3.355 1_655
C(59) H(31) 3.326 1_655
C(59) H(40) 3.467 1_655
C(59) H(42) 2.957 1_655
C(60) H(19) 3.053 4_554
C(60) H(31) 3.567 1_655
C(62) H(26) 3.459 3_656
C(63) H(16) 3.466 3_656
C(63) H(26) 2.899 3_656
C(63) H(41) 3.291 2_546
C(64) H(16) 2.906 3_656
C(64) H(26) 3.076 3_656
C(64) H(32) 3.217 4_454
C(64) H(36) 3.405 4_454
C(65) H(15) 3.507 3_656
C(65) H(16) 2.982 3_656
C(65) H(32) 3.282 4_454
C(65) H(33) 3.599 4_454
C(66) H(16) 3.593 3_656
C(67) H(41) 3.264 2_546
C(68) H(25) 2.991 3_656
C(68) H(41) 2.903 2_546
C(68) H(42) 3.552 2_546
C(70) H(18) 3.223 4_454
C(70) H(20) 2.884 4_454
C(72) H(37) 3.333 2_646
C(73) H(37) 2.831 2_646
C(74) H(36) 3.135 2_646
C(74) H(37) 3.159 2_646
C(75) H(22) 3.145 3_656
C(75) H(25) 3.464 3_656
C(75) H(36) 3.349 2_646
C(77) H(11) 3.597 4_555
C(77) H(12) 3.489 4_555
C(78) H(12) 3.175 4_555
C(78) H(13) 3.591 4_555
C(78) H(30) 3.588 4_555
C(79) H(16) 3.496 3_656
C(79) H(22) 3.490 3_656
C(80) H(8) 2.947 3_656
C(80) H(22) 3.481 3_656
C(86) H(15) 3.554 2_656
C(87) H(2) 3.487 4_555
C(87) H(3) 3.192 4_555
C(87) H(15) 3.232 2_656
C(88) H(3) 3.207 4_555
C(90) H(1) 3.481 2_556
C(90) H(2) 3.332 4_555
C(91) H(14) 3.453 2_656
C(91) H(21) 3.480 2_656
C(92) H(1) 3.376 2_556
C(92) H(4) 3.591 2_556
C(92) H(6) 2.595 2_556
H(1) C(16) 3.545 1_455
H(1) C(34) 3.416 1_455
H(1) C(90) 3.481 2_546
H(1) C(92) 3.376 2_546
H(1) H(26) 2.963 3_656
H(1) H(34) 3.000 2_546
H(1) H(35) 3.196 2_546
H(1) H(41) 2.412 2_546
H(2) C(16) 3.338 1_455
H(2) C(17) 3.328 1_455
H(2) C(34) 3.598 1_455
H(2) C(37) 3.584 1_455
H(2) C(87) 3.487 4_454
H(2) C(90) 3.332 4_454
H(2) H(16) 3.029 3_656
H(2) H(26) 3.223 3_656
H(2) H(32) 2.569 4_454
H(2) H(34) 3.221 4_454
H(2) H(36) 2.595 4_454
H(3) C(36) 3.354 1_455
H(3) C(87) 3.192 4_454
H(3) C(88) 3.207 4_454
H(3) H(15) 3.007 3_656
H(3) H(16) 3.163 3_656
H(3) H(32) 2.692 4_454
H(3) H(33) 2.725 4_454
H(4) C(39) 3.347 4_455
H(4) C(40) 3.028 4_455
H(4) C(41) 2.970 4_455
H(4) C(54) 3.474 4_455
H(4) C(55) 3.263 4_455
H(4) C(92) 3.591 2_546
H(4) H(40) 3.476 2_546
H(4) H(41) 2.842 2_546
H(5) C(54) 3.333 4_455
H(5) C(55) 3.446 4_455
H(6) C(46) 3.136 2_646
H(6) C(47) 3.312 2_646
H(6) C(92) 2.595 2_546
H(6) H(25) 3.023 3_656
H(6) H(40) 2.809 2_546
H(6) H(41) 2.012 2_546
H(6) H(42) 2.582 2_546
H(7) C(45) 3.168 2_646
H(7) C(46) 2.812 2_646
H(7) C(47) 3.421 2_646
H(7) C(55) 3.387 4_455
H(7) C(58) 3.560 2_646
H(7) H(25) 3.589 3_656
H(7) H(41) 3.504 2_546
H(8) C(47) 3.568 2_646
H(8) C(80) 2.947 3_656
H(8) H(24) 3.469 3_656
H(8) H(25) 2.164 3_656
H(8) H(26) 2.932 3_656
H(8) H(41) 3.449 2_546
H(9) C(11) 3.332 4_454
H(9) C(28) 3.292 4_454
H(9) C(29) 2.709 4_454
H(9) C(30) 3.271 4_454
H(11) C(10) 3.518 4_454
H(11) C(11) 2.716 4_454
H(11) C(12) 3.186 4_454
H(11) C(29) 3.154 4_454
H(11) C(77) 3.597 4_454
H(11) H(18) 2.840 4_454
H(11) H(20) 3.194 4_454
H(11) H(28) 2.815 4_454
H(11) H(33) 3.048 4_454
H(12) C(12) 3.537 4_454
H(12) C(77) 3.489 4_454
H(12) C(78) 3.175 4_454
H(12) H(18) 2.884 4_454
H(12) H(20) 2.316 4_454
H(12) H(21) 3.586 4_454
H(13) C(35) 3.041 1_455
H(13) C(36) 2.883 1_455
H(13) C(51) 3.074 1_455
H(13) C(52) 2.938 1_455
H(13) C(53) 2.825 1_455
H(13) C(78) 3.591 4_454
H(13) H(18) 3.454 4_454
H(13) H(20) 2.732 4_454
H(14) C(27) 3.154 2_646
H(14) C(44) 3.567 2_646
H(14) C(45) 3.114 2_646
H(14) C(91) 3.453 2_646
H(14) H(37) 2.847 2_646
H(14) H(39) 3.191 2_646
H(15) C(26) 3.370 2_646
H(15) C(27) 2.989 2_646
H(15) C(28) 3.467 2_646
H(15) C(65) 3.507 3_656
H(15) C(86) 3.554 2_646
H(15) C(87) 3.232 2_646
H(15) H(3) 3.007 3_656
H(15) H(32) 3.204 2_646
H(15) H(36) 2.973 2_646
H(15) H(37) 3.394 2_646
H(16) C(63) 3.466 3_656
H(16) C(64) 2.906 3_656
H(16) C(65) 2.982 3_656
H(16) C(66) 3.593 3_656
H(16) C(79) 3.496 3_656
H(16) H(2) 3.029 3_656
H(16) H(3) 3.163 3_656
H(16) H(22) 2.544 3_656
H(16) H(25) 3.442 3_656
H(16) H(36) 3.326 2_646
H(17) C(53) 3.248 4_455
H(17) C(54) 2.921 4_455
H(17) C(55) 3.243 4_455
H(18) C(70) 3.223 4_555
H(18) H(11) 2.840 4_555
H(18) H(12) 2.884 4_555
H(18) H(13) 3.454 4_555
H(19) C(44) 3.443 2_646
H(19) C(52) 3.286 4_455
H(19) C(55) 3.545 4_455
H(19) C(56) 3.204 4_455
H(19) C(60) 3.053 4_455
H(19) H(30) 3.559 4_555
H(20) C(52) 3.290 4_455
H(20) C(53) 3.560 4_455
H(20) C(70) 2.884 4_555
H(20) H(11) 3.194 4_555
H(20) H(12) 2.316 4_555
H(20) H(13) 2.732 4_555
H(20) H(30) 2.890 4_555
H(21) C(91) 3.480 2_646
H(21) H(12) 3.586 4_555
H(21) H(37) 3.088 2_646
H(21) H(39) 3.014 2_646
H(22) C(75) 3.145 3_656
H(22) C(79) 3.490 3_656
H(22) C(80) 3.481 3_656
H(22) H(16) 2.544 3_656
H(22) H(22) 3.021 3_656
H(22) H(25) 3.427 3_656
H(22) H(26) 3.041 3_656
H(24) H(8) 3.469 3_656
H(25) C(47) 3.583 4_454
H(25) C(68) 2.991 3_656
H(25) C(75) 3.464 3_656
H(25) H(6) 3.023 3_656
H(25) H(7) 3.589 3_656
H(25) H(8) 2.164 3_656
H(25) H(16) 3.442 3_656
H(25) H(22) 3.427 3_656
H(26) C(62) 3.459 3_656
H(26) C(63) 2.899 3_656
H(26) C(64) 3.076 3_656
H(26) H(1) 2.963 3_656
H(26) H(2) 3.223 3_656
H(26) H(8) 2.932 3_656
H(26) H(22) 3.041 3_656
H(27) C(39) 3.178 4_455
H(27) C(54) 3.348 4_455
H(28) H(11) 2.815 4_555
H(29) C(51) 3.523 1_455
H(30) C(51) 3.469 1_455
H(30) C(52) 3.370 1_455
H(30) C(78) 3.588 4_454
H(30) H(19) 3.559 4_454
H(30) H(20) 2.890 4_454
H(31) C(59) 3.326 1_455
H(31) C(60) 3.567 1_455
H(32) C(17) 3.549 4_455
H(32) C(37) 3.249 4_455
H(32) C(64) 3.217 4_555
H(32) C(65) 3.282 4_555
H(32) H(2) 2.569 4_555
H(32) H(3) 2.692 4_555
H(32) H(15) 3.204 2_656
H(33) C(36) 3.427 4_455
H(33) C(37) 3.187 4_455
H(33) C(38) 3.408 4_455
H(33) C(65) 3.599 4_555
H(33) H(3) 2.725 4_555
H(33) H(11) 3.048 4_555
H(34) H(1) 3.000 2_556
H(34) H(2) 3.221 4_555
H(35) C(15) 3.018 2_656
H(35) C(16) 3.347 2_656
H(35) H(1) 3.196 2_556
H(36) C(64) 3.405 4_555
H(36) C(74) 3.135 2_656
H(36) C(75) 3.349 2_656
H(36) H(2) 2.595 4_555
H(36) H(15) 2.973 2_656
H(36) H(16) 3.326 2_656
H(37) C(15) 3.531 2_656
H(37) C(72) 3.333 2_656
H(37) C(73) 2.831 2_656
H(37) C(74) 3.159 2_656
H(37) H(14) 2.847 2_656
H(37) H(15) 3.394 2_656
H(37) H(21) 3.088 2_656
H(38) C(14) 3.310 2_656
H(38) C(15) 3.600 2_656
H(38) C(21) 3.562 3_666
H(38) C(22) 3.252 3_666
H(38) C(23) 3.132 3_666
H(38) C(42) 3.352 3_666
H(39) C(23) 3.212 3_666
H(39) H(14) 3.191 2_656
H(39) H(21) 3.014 2_656
H(40) C(23) 3.450 3_666
H(40) C(41) 3.106 3_666
H(40) C(42) 2.791 3_666
H(40) C(43) 3.577 3_666
H(40) C(58) 3.582 1_455
H(40) C(59) 3.467 1_455
H(40) H(4) 3.476 2_556
H(40) H(6) 2.809 2_556
H(41) C(63) 3.291 2_556
H(41) C(67) 3.264 2_556
H(41) C(68) 2.903 2_556
H(41) H(1) 2.412 2_556
H(41) H(4) 2.842 2_556
H(41) H(6) 2.012 2_556
H(41) H(7) 3.504 2_556
H(41) H(8) 3.449 2_556
H(42) C(46) 3.571 1_455
H(42) C(47) 3.469 1_455
H(42) C(48) 3.136 1_455
H(42) C(49) 2.848 1_455
H(42) C(58) 3.355 1_455
H(42) C(59) 2.957 1_455
H(42) C(68) 3.552 2_556
H(42) H(6) 2.582 2_556

loop_
_geom_torsion_atom_site_label_1
_geom_torsion_atom_site_label_2
_geom_torsion_atom_site_label_3
_geom_torsion_atom_site_label_4
_geom_torsion
C(1) Si(1) C(61) C(62) -177.2(2)
C(1) Si(1) C(61) C(66) 8.0(3)
C(61) Si(1) C(1) C(2) -157.04(18)
C(61) Si(1) C(1) C(5) -47.9(2)
C(61) Si(1) C(1) C(9) 83.0(2)
C(1) Si(1) C(71) C(72) 99.1(2)
C(1) Si(1) C(71) C(76) -84.2(2)
C(71) Si(1) C(1) C(2) -32.6(2)
C(71) Si(1) C(1) C(5) 76.5(2)
C(71) Si(1) C(1) C(9) -152.60(15)
C(1) Si(1) C(81) C(82) 47.03(18)
C(81) Si(1) C(1) C(2) 95.79(18)
C(81) Si(1) C(1) C(5) -155.1(2)
C(81) Si(1) C(1) C(9) -24.17(16)
C(61) Si(1) C(71) C(72) -123.6(2)
C(61) Si(1) C(71) C(76) 53.2(2)
C(71) Si(1) C(61) C(62) 58.1(2)
C(71) Si(1) C(61) C(66) -116.7(2)
C(61) Si(1) C(81) C(82) -81.7(2)
C(81) Si(1) C(61) C(62) -77.2(2)
C(81) Si(1) C(61) C(66) 108.0(2)
C(71) Si(1) C(81) C(82) 156.48(18)
C(81) Si(1) C(71) C(72) -2.2(3)
C(81) Si(1) C(71) C(76) 174.5(2)
Si(1) C(1) C(2) C(3) 106.7(2)
Si(1) C(1) C(2) C(12) -101.9(3)
Si(1) C(1) C(5) C(4) -93.8(2)
Si(1) C(1) C(5) C(6) 112.8(2)
Si(1) C(1) C(9) C(8) -132.39(19)
Si(1) C(1) C(9) C(10) 115.2(2)
Si(1) C(1) C(9) C(82) -5.3(2)
C(2) C(1) C(5) C(4) 17.7(2)
C(2) C(1) C(5) C(6) -135.7(2)
C(5) C(1) C(2) C(3) -17.1(3)
C(5) C(1) C(2) C(12) 134.3(3)
C(2) C(1) C(9) C(8) 115.2(2)
C(2) C(1) C(9) C(10) 2.7(3)
C(2) C(1) C(9) C(82) -117.7(2)
C(9) C(1) C(2) C(3) -140.5(2)
C(9) C(1) C(2) C(12) 11.0(4)
C(5) C(1) C(9) C(8) 1.0(3)
C(5) C(1) C(9) C(10) -111.4(2)
C(5) C(1) C(9) C(82) 128.1(2)
C(9) C(1) C(5) C(4) 140.3(2)
C(9) C(1) C(5) C(6) -13.0(3)
C(1) C(2) C(3) C(4) 10.8(3)
C(1) C(2) C(3) C(15) 155.9(2)
C(1) C(2) C(12) C(11) -13.3(5)
C(1) C(2) C(12) C(13) -149.9(3)
C(3) C(2) C(12) C(11) 136.1(3)
C(3) C(2) C(12) C(13) -0.5(4)
C(12) C(2) C(3) C(4) -142.4(2)
C(12) C(2) C(3) C(15) 2.7(4)
C(2) C(3) C(4) C(5) 1.1(3)
C(2) C(3) C(4) C(18) 145.6(2)
C(2) C(3) C(15) C(14) -2.4(4)
C(2) C(3) C(15) C(16) -140.3(3)
C(4) C(3) C(15) C(14) 138.5(3)
C(4) C(3) C(15) C(16) 0.6(4)
C(15) C(3) C(4) C(5) -144.7(2)
C(15) C(3) C(4) C(18) -0.2(3)
C(3) C(4) C(5) C(1) -12.7(3)
C(3) C(4) C(5) C(6) 142.3(2)
C(3) C(4) C(18) C(17) 0.2(3)
C(3) C(4) C(18) C(19) -139.0(2)
C(5) C(4) C(18) C(17) 140.4(2)
C(5) C(4) C(18) C(19) 1.2(4)
C(18) C(4) C(5) C(1) -157.0(2)
C(18) C(4) C(5) C(6) -2.0(4)
C(1) C(5) C(6) C(7) 13.0(4)
C(1) C(5) C(6) C(20) 151.3(2)
C(4) C(5) C(6) C(7) -138.2(2)
C(4) C(5) C(6) C(20) 0.0(3)
C(5) C(6) C(7) C(8) 0.1(3)
C(5) C(6) C(7) C(22) 144.1(2)
C(5) C(6) C(20) C(19) 2.7(4)
C(5) C(6) C(20) C(21) -143.8(2)
C(7) C(6) C(20) C(19) 145.1(2)
C(7) C(6) C(20) C(21) -1.3(2)
C(20) C(6) C(7) C(8) -142.9(2)
C(20) C(6) C(7) C(22) 1.1(2)
C(6) C(7) C(8) C(9) -12.5(4)
C(6) C(7) C(8) C(25) 135.1(3)
C(6) C(7) C(22) C(21) -0.5(2)
C(6) C(7) C(22) C(23) -142.9(2)
C(8) C(7) C(22) C(21) 143.9(2)
C(8) C(7) C(22) C(23) 1.5(4)
C(22) C(7) C(8) C(9) -151.6(2)
C(22) C(7) C(8) C(25) -4.0(4)
C(7) C(8) C(9) C(1) 11.0(3)
C(7) C(8) C(9) C(10) 131.8(3)
C(7) C(8) C(9) C(82) -112.4(3)
C(7) C(8) C(25) C(24) 4.9(4)
C(7) C(8) C(25) C(26) -140.0(3)
C(9) C(8) C(25) C(24) 156.7(2)
C(9) C(8) C(25) C(26) 11.8(3)
C(25) C(8) C(9) C(1) -139.1(2)
C(25) C(8) C(9) C(10) -18.4(3)
C(25) C(8) C(9) C(82) 97.4(2)
C(1) C(9) C(10) C(11) -15.4(4)
C(1) C(9) C(10) C(26) 139.1(2)
C(1) C(9) C(82) C(81) 41.9(2)
C(1) C(9) C(82) C(83) 169.4(2)
C(8) C(9) C(10) C(11) -135.7(3)
C(8) C(9) C(10) C(26) 18.8(3)
C(8) C(9) C(82) C(81) 168.2(2)
C(8) C(9) C(82) C(83) -64.3(2)
C(10) C(9) C(82) C(81) -81.5(2)
C(10) C(9) C(82) C(83) 46.0(2)
C(82) C(9) C(10) C(11) 104.4(3)
C(82) C(9) C(10) C(26) -101.1(3)
C(9) C(10) C(11) C(12) 14.5(5)
C(9) C(10) C(11) C(29) 152.9(3)
C(9) C(10) C(26) C(25) -13.3(3)
C(9) C(10) C(26) C(27) -158.2(3)
C(11) C(10) C(26) C(25) 142.6(3)
C(11) C(10) C(26) C(27) -2.3(5)
C(26) C(10) C(11) C(12) -137.5(3)
C(26) C(10) C(11) C(29) 0.9(5)
C(10) C(11) C(12) C(2) 0.5(5)
C(10) C(11) C(12) C(13) 142.2(3)
C(10) C(11) C(29) C(28) 1.2(5)
C(10) C(11) C(29) C(30) -142.7(3)
C(12) C(11) C(29) C(28) 144.2(3)
C(12) C(11) C(29) C(30) 0.3(3)
C(29) C(11) C(12) C(2) -142.1(3)
C(29) C(11) C(12) C(13) -0.3(3)
C(2) C(12) C(13) C(14) -1.8(4)
C(2) C(12) C(13) C(30) 141.6(3)
C(11) C(12) C(13) C(14) -143.2(3)
C(11) C(12) C(13) C(30) 0.2(3)
C(12) C(13) C(14) C(15) 2.1(5)
C(12) C(13) C(14) C(33) 139.3(3)
C(12) C(13) C(30) C(29) -0.1(2)
C(12) C(13) C(30) C(31) -144.7(2)
C(14) C(13) C(30) C(29) 143.1(3)
C(14) C(13) C(30) C(31) -1.5(4)
C(30) C(13) C(14) C(15) -136.6(3)
C(30) C(13) C(14) C(33) 0.6(4)
C(13) C(14) C(15) C(3) -0.0(4)
C(13) C(14) C(15) C(16) 141.8(3)
C(13) C(14) C(33) C(32) 0.7(4)
C(13) C(14) C(33) C(34) -141.8(2)
C(15) C(14) C(33) C(32) 142.4(2)
C(15) C(14) C(33) C(34) -0.2(3)
C(33) C(14) C(15) C(3) -141.7(3)
C(33) C(14) C(15) C(16) 0.1(3)
C(3) C(15) C(16) C(17) -1.0(4)
C(3) C(15) C(16) C(34) 141.7(2)
C(14) C(15) C(16) C(17) -142.7(3)
C(14) C(15) C(16) C(34) 0.0(3)
C(15) C(16) C(17) C(18) 1.0(4)
C(15) C(16) C(17) C(37) 137.8(3)
C(15) C(16) C(34) C(33) -0.2(3)
C(15) C(16) C(34) C(35) -142.4(3)
C(17) C(16) C(34) C(33) 142.8(3)
C(17) C(16) C(34) C(35) 0.6(5)
C(34) C(16) C(17) C(18) -137.1(3)
C(34) C(16) C(17) C(37) -0.4(5)
C(16) C(17) C(18) C(4) -0.6(4)
C(16) C(17) C(18) C(19) 142.2(3)
C(16) C(17) C(37) C(36) -0.6(5)
C(16) C(17) C(37) C(38) -142.4(3)
C(18) C(17) C(37) C(36) 141.0(3)
C(18) C(17) C(37) C(38) -0.8(3)
C(37) C(17) C(18) C(4) -142.1(3)
C(37) C(17) C(18) C(19) 0.8(3)
C(4) C(18) C(19) C(20) 1.5(4)
C(4) C(18) C(19) C(38) 142.6(2)
C(17) C(18) C(19) C(20) -141.5(3)
C(17) C(18) C(19) C(38) -0.4(3)
C(18) C(19) C(20) C(6) -3.4(4)
C(18) C(19) C(20) C(21) 139.0(3)
C(18) C(19) C(38) C(37) -0.1(3)
C(18) C(19) C(38) C(39) -142.2(2)
C(20) C(19) C(38) C(37) 140.8(2)
C(20) C(19) C(38) C(39) -1.2(4)
C(38) C(19) C(20) C(6) -140.0(3)
C(38) C(19) C(20) C(21) 2.5(4)
C(6) C(20) C(21) C(22) 1.0(3)
C(6) C(20) C(21) C(40) 144.7(2)
C(19) C(20) C(21) C(22) -145.3(2)
C(19) C(20) C(21) C(40) -1.6(4)
C(20) C(21) C(22) C(7) -0.3(3)
C(20) C(21) C(22) C(23) 142.2(2)
C(20) C(21) C(40) C(39) -0.5(4)
C(20) C(21) C(40) C(41) -137.9(3)
C(22) C(21) C(40) C(39) 138.6(3)
C(22) C(21) C(40) C(41) 1.1(4)
C(40) C(21) C(22) C(7) -143.4(2)
C(40) C(21) C(22) C(23) -0.8(4)
C(7) C(22) C(23) C(24) 0.3(4)
C(7) C(22) C(23) C(42) 137.7(3)
C(21) C(22) C(23) C(24) -137.9(3)
C(21) C(22) C(23) C(42) -0.5(4)
C(22) C(23) C(24) C(25) 0.6(4)
C(22) C(23) C(24) C(44) 141.5(3)
C(22) C(23) C(42) C(41) 1.5(4)
C(22) C(23) C(42) C(43) -142.4(3)
C(24) C(23) C(42) C(41) 143.8(3)
C(24) C(23) C(42) C(43) -0.2(3)
C(42) C(23) C(24) C(25) -141.6(3)
C(42) C(23) C(24) C(44) -0.6(3)
C(23) C(24) C(25) C(8) -3.2(4)
C(23) C(24) C(25) C(26) 137.7(3)
C(23) C(24) C(44) C(43) 1.2(3)
C(23) C(24) C(44) C(45) -142.3(3)
C(25) C(24) C(44) C(43) 142.2(3)
C(25) C(24) C(44) C(45) -1.3(5)
C(44) C(24) C(25) C(8) -140.3(3)
C(44) C(24) C(25) C(26) 0.5(4)
C(8) C(25) C(26) C(10) 0.9(4)
C(8) C(25) C(26) C(27) 145.7(3)
C(24) C(25) C(26) C(10) -144.2(3)
C(24) C(25) C(26) C(27) 0.6(5)
C(10) C(26) C(27) C(28) 1.6(5)
C(10) C(26) C(27) C(45) 139.7(3)
C(25) C(26) C(27) C(28) -139.1(3)
C(25) C(26) C(27) C(45) -1.0(5)
C(26) C(27) C(28) C(29) 0.6(5)
C(26) C(27) C(28) C(47) 141.8(3)
C(26) C(27) C(45) C(44) 0.2(5)
C(26) C(27) C(45) C(46) -141.9(3)
C(28) C(27) C(45) C(44) 142.4(3)
C(28) C(27) C(45) C(46) 0.3(3)
C(45) C(27) C(28) C(29) -141.5(3)
C(45) C(27) C(28) C(47) -0.2(3)
C(27) C(28) C(29) C(11) -2.0(5)
C(27) C(28) C(29) C(30) 137.1(3)
C(27) C(28) C(47) C(46) 0.0(3)
C(27) C(28) C(47) C(48) -142.8(3)
C(29) C(28) C(47) C(46) 141.1(3)
C(29) C(28) C(47) C(48) -1.7(4)
C(47) C(28) C(29) C(11) -138.4(3)
C(47) C(28) C(29) C(30) 0.7(4)
C(11) C(29) C(30) C(13) -0.1(2)
C(11) C(29) C(30) C(31) 144.6(2)
C(28) C(29) C(30) C(13) -144.0(2)
C(28) C(29) C(30) C(31) 0.8(4)
C(13) C(30) C(31) C(32) 1.1(4)
C(13) C(30) C(31) C(48) 140.0(3)
C(29) C(30) C(31) C(32) -140.2(3)
C(29) C(30) C(31) C(48) -1.2(4)
C(30) C(31) C(32) C(33) 0.3(4)
C(30) C(31) C(32) C(50) 141.9(2)
C(30) C(31) C(48) C(47) 0.3(4)
C(30) C(31) C(48) C(49) -141.5(2)
C(32) C(31) C(48) C(47) 143.0(2)
C(32) C(31) C(48) C(49) 1.3(3)
C(48) C(31) C(32) C(33) -142.7(2)
C(48) C(31) C(32) C(50) -1.0(3)
C(31) C(32) C(33) C(14) -1.2(4)
C(31) C(32) C(33) C(34) 137.1(3)
C(31) C(32) C(50) C(49) 0.3(3)
C(31) C(32) C(50) C(51) -141.8(2)
C(33) C(32) C(50) C(49) 141.9(2)
C(33) C(32) C(50) C(51) -0.2(3)
C(50) C(32) C(33) C(14) -137.9(3)
C(50) C(32) C(33) C(34) 0.4(4)
C(14) C(33) C(34) C(16) 0.2(3)
C(14) C(33) C(34) C(35) 142.3(3)
C(32) C(33) C(34) C(16) -142.7(2)
C(32) C(33) C(34) C(35) -0.6(4)
C(16) C(34) C(35) C(36) 0.3(5)
C(16) C(34) C(35) C(51) 138.0(3)
C(33) C(34) C(35) C(36) -137.2(3)
C(33) C(34) C(35) C(51) 0.6(4)
C(34) C(35) C(36) C(37) -1.3(5)
C(34) C(35) C(36) C(53) 142.2(3)
C(34) C(35) C(51) C(50) -0.3(4)
C(34) C(35) C(51) C(52) -142.8(3)
C(36) C(35) C(51) C(50) 142.3(3)
C(36) C(35) C(51) C(52) -0.2(3)
C(51) C(35) C(36) C(37) -143.5(3)
C(51) C(35) C(36) C(53) -0.1(3)
C(35) C(36) C(37) C(17) 1.4(5)
C(35) C(36) C(37) C(38) 139.1(3)
C(35) C(36) C(53) C(52) 0.3(3)
C(35) C(36) C(53) C(54) -142.8(3)
C(37) C(36) C(53) C(52) 143.6(3)
C(37) C(36) C(53) C(54) 0.5(5)
C(53) C(36) C(37) C(17) -137.9(3)
C(53) C(36) C(37) C(38) -0.3(5)
C(17) C(37) C(38) C(19) 0.6(3)
C(17) C(37) C(38) C(39) 142.0(3)
C(36) C(37) C(38) C(19) -141.6(3)
C(36) C(37) C(38) C(39) -0.2(4)
C(19) C(38) C(39) C(40) -0.8(4)
C(19) C(38) C(39) C(54) 137.5(3)
C(37) C(38) C(39) C(40) -137.9(3)
C(37) C(38) C(39) C(54) 0.4(5)
C(38) C(39) C(40) C(21) 1.7(4)
C(38) C(39) C(40) C(41) 142.9(3)
C(38) C(39) C(54) C(53) -0.2(4)
C(38) C(39) C(54) C(55) -143.1(3)
C(40) C(39) C(54) C(53) 143.1(3)
C(40) C(39) C(54) C(55) 0.2(3)
C(54) C(39) C(40) C(21) -141.3(2)
C(54) C(39) C(40) C(41) -0.1(2)
C(21) C(40) C(41) C(42) -0.1(3)
C(21) C(40) C(41) C(55) 141.6(2)
C(39) C(40) C(41) C(42) -141.8(3)
C(39) C(40) C(41) C(55) -0.0(3)
C(40) C(41) C(42) C(23) -1.2(4)
C(40) C(41) C(42) C(43) 137.6(3)
C(40) C(41) C(55) C(54) 0.1(2)
C(40) C(41) C(55) C(56) -142.9(3)
C(42) C(41) C(55) C(54) 142.6(3)
C(42) C(41) C(55) C(56) -0.4(5)
C(55) C(41) C(42) C(23) -138.5(3)
C(55) C(41) C(42) C(43) 0.3(5)
C(23) C(42) C(43) C(44) 0.9(3)
C(23) C(42) C(43) C(57) 142.3(3)
C(41) C(42) C(43) C(44) -142.1(3)
C(41) C(42) C(43) C(57) -0.7(5)
C(42) C(43) C(44) C(24) -1.3(3)
C(42) C(43) C(44) C(45) 142.4(3)
C(42) C(43) C(57) C(56) 1.2(5)
C(42) C(43) C(57) C(58) -138.3(3)
C(44) C(43) C(57) C(56) 139.3(3)
C(44) C(43) C(57) C(58) -0.2(4)
C(57) C(43) C(44) C(24) -143.3(2)
C(57) C(43) C(44) C(45) 0.4(4)
C(24) C(44) C(45) C(27) 0.9(5)
C(24) C(44) C(45) C(46) 137.6(3)
C(43) C(44) C(45) C(27) -137.6(3)
C(43) C(44) C(45) C(46) -0.9(4)
C(27) C(45) C(46) C(47) -0.3(3)
C(27) C(45) C(46) C(58) 142.8(3)
C(44) C(45) C(46) C(47) -141.8(3)
C(44) C(45) C(46) C(58) 1.3(4)
C(45) C(46) C(47) C(28) 0.1(3)
C(45) C(46) C(47) C(48) 142.1(3)
C(45) C(46) C(58) C(57) -1.1(4)
C(45) C(46) C(58) C(59) -139.3(3)
C(47) C(46) C(58) C(57) 137.4(3)
C(47) C(46) C(58) C(59) -0.8(4)
C(58) C(46) C(47) C(28) -142.0(3)
C(58) C(46) C(47) C(48) -0.1(3)
C(28) C(47) C(48) C(31) 1.2(4)
C(28) C(47) C(48) C(49) 138.7(3)
C(46) C(47) C(48) C(31) -136.8(3)
C(46) C(47) C(48) C(49) 0.7(5)
C(31) C(48) C(49) C(50) -1.0(3)
C(31) C(48) C(49) C(59) 142.1(3)
C(47) C(48) C(49) C(50) -143.6(3)
C(47) C(48) C(49) C(59) -0.4(4)
C(48) C(49) C(50) C(32) 0.4(3)
C(48) C(49) C(50) C(51) 142.7(2)
C(48) C(49) C(59) C(58) -0.5(4)
C(48) C(49) C(59) C(60) -138.7(3)
C(50) C(49) C(59) C(58) 137.8(3)
C(50) C(49) C(59) C(60) -0.4(4)
C(59) C(49) C(50) C(32) -142.3(3)
C(59) C(49) C(50) C(51) -0.0(4)
C(32) C(50) C(51) C(35) 0.1(3)
C(32) C(50) C(51) C(52) 138.1(3)
C(49) C(50) C(51) C(35) -138.0(3)
C(49) C(50) C(51) C(52) 0.0(3)
C(35) C(51) C(52) C(53) 0.4(3)
C(35) C(51) C(52) C(60) 143.1(3)
C(50) C(51) C(52) C(53) -142.2(3)
C(50) C(51) C(52) C(60) 0.4(4)
C(51) C(52) C(53) C(36) -0.5(3)
C(51) C(52) C(53) C(54) 143.0(3)
C(51) C(52) C(60) C(56) -137.9(3)
C(51) C(52) C(60) C(59) -0.9(4)
C(53) C(52) C(60) C(56) 0.4(5)
C(53) C(52) C(60) C(59) 137.4(3)
C(60) C(52) C(53) C(36) -143.3(3)
C(60) C(52) C(53) C(54) 0.2(5)
C(36) C(53) C(54) C(39) -0.2(4)
C(36) C(53) C(54) C(55) 138.1(3)
C(52) C(53) C(54) C(39) -139.0(3)
C(52) C(53) C(54) C(55) -0.7(5)
C(39) C(54) C(55) C(41) -0.2(3)
C(39) C(54) C(55) C(56) 142.7(3)
C(53) C(54) C(55) C(41) -142.3(3)
C(53) C(54) C(55) C(56) 0.5(5)
C(41) C(55) C(56) C(57) 1.0(5)
C(41) C(55) C(56) C(60) 138.7(3)
C(54) C(55) C(56) C(57) -137.7(3)
C(54) C(55) C(56) C(60) 0.1(4)
C(55) C(56) C(57) C(43) -1.3(5)
C(55) C(56) C(57) C(58) 142.9(3)
C(55) C(56) C(60) C(52) -0.5(5)
C(55) C(56) C(60) C(59) -142.0(3)
C(57) C(56) C(60) C(52) 142.0(3)
C(57) C(56) C(60) C(59) 0.5(3)
C(60) C(56) C(57) C(43) -143.8(3)
C(60) C(56) C(57) C(58) 0.5(3)
C(43) C(57) C(58) C(46) 0.6(4)
C(43) C(57) C(58) C(59) 142.2(3)
C(56) C(57) C(58) C(46) -142.8(3)
C(56) C(57) C(58) C(59) -1.2(3)
C(46) C(58) C(59) C(49) 1.1(4)
C(46) C(58) C(59) C(60) 144.0(3)
C(57) C(58) C(59) C(49) -141.3(3)
C(57) C(58) C(59) C(60) 1.6(3)
C(49) C(59) C(60) C(52) 0.9(4)
C(49) C(59) C(60) C(56) 142.2(3)
C(58) C(59) C(60) C(52) -142.6(3)
C(58) C(59) C(60) C(56) -1.3(3)
Si(1) C(61) C(62) C(63) -171.8(2)
Si(1) C(61) C(62) C(67) 9.3(4)
Si(1) C(61) C(66) C(65) 169.6(2)
Si(1) C(61) C(66) C(69) -8.9(4)
C(62) C(61) C(66) C(65) -5.0(4)
C(62) C(61) C(66) C(69) 176.5(2)
C(66) C(61) C(62) C(63) 3.5(4)
C(66) C(61) C(62) C(67) -175.4(2)
C(61) C(62) C(63) C(64) 0.4(4)
C(61) C(62) C(67) C(68) -114.6(3)
C(63) C(62) C(67) C(68) 66.5(3)
C(67) C(62) C(63) C(64) 179.4(3)
C(62) C(63) C(64) C(65) -2.8(5)
C(63) C(64) C(65) C(66) 1.3(5)
C(64) C(65) C(66) C(61) 2.7(4)
C(64) C(65) C(66) C(69) -178.7(3)
C(61) C(66) C(69) C(70) -121.5(3)
C(65) C(66) C(69) C(70) 59.9(3)
Si(1) C(71) C(72) C(73) 173.3(2)
Si(1) C(71) C(72) C(77) -6.2(4)
Si(1) C(71) C(76) C(75) -173.7(2)
Si(1) C(71) C(76) C(79) 4.8(4)
C(72) C(71) C(76) C(75) 3.2(4)
C(72) C(71) C(76) C(79) -178.3(2)
C(76) C(71) C(72) C(73) -3.3(4)
C(76) C(71) C(72) C(77) 177.2(2)
C(71) C(72) C(73) C(74) 1.1(5)
C(71) C(72) C(77) C(78) -174.4(3)
C(73) C(72) C(77) C(78) 6.1(4)
C(77) C(72) C(73) C(74) -179.4(3)
C(72) C(73) C(74) C(75) 1.3(5)
C(73) C(74) C(75) C(76) -1.4(5)
C(74) C(75) C(76) C(71) -0.8(5)
C(74) C(75) C(76) C(79) -179.5(3)
C(71) C(76) C(79) C(80) 144.9(3)
C(75) C(76) C(79) C(80) -36.5(4)
Si(1) C(81) C(82) C(9) -59.5(2)
Si(1) C(81) C(82) C(83) 174.4(2)
C(9) C(82) C(83) C(84) 82.6(3)
C(9) C(82) C(83) C(88) -97.3(3)
C(81) C(82) C(83) C(84) -154.6(2)
C(81) C(82) C(83) C(88) 25.5(4)
C(82) C(83) C(84) C(85) -178.3(3)
C(82) C(83) C(88) C(87) 178.2(3)
C(84) C(83) C(88) C(87) -1.7(4)
C(88) C(83) C(84) C(85) 1.6(4)
C(83) C(84) C(85) C(86) -0.0(4)
C(84) C(85) C(86) C(87) -1.5(5)
C(84) C(85) C(86) C(89) -180.0(2)
C(85) C(86) C(87) C(88) 1.4(5)
C(85) C(86) C(89) C(90) -169.8(3)
C(85) C(86) C(89) C(91) -53.9(4)
C(85) C(86) C(89) C(92) 59.8(4)
C(87) C(86) C(89) C(90) 11.8(5)
C(87) C(86) C(89) C(91) 127.7(3)
C(87) C(86) C(89) C(92) -118.5(3)
C(89) C(86) C(87) C(88) 179.8(3)
C(86) C(87) C(88) C(83) 0.2(4)
